data_4507202
loop_
_publ_author_name
'Bhattacharya, Suman'
'Saha, Binoy K.'

_publ_section_title
;
 Polymorphism through Desolvation of the Solvates of a van der Waals Host
;
_journal_issue 2
_journal_name_full 'Crystal Growth &amp; Design'
_journal_page_first 606
_journal_paper_doi 10.1021/cg301269d
_journal_volume 13
_journal_year 2013
_chemical_formula_moiety 'C33 H36 O3, C Cl4'
_chemical_formula_sum 'C34 H36 Cl4 O3'
_chemical_formula_weight 634.43
_chemical_name_common 1H-TCM(2)
_chemical_name_systematic
;
2,4,6-Triethyl-1,3,5-trisphenoxymethylbenzene , tetrachloromethane (2)
;
_space_group_crystal_system monoclinic
_space_group_IT_number 14
_space_group_name_Hall '-P 2yn'
_space_group_name_H-M_alt 'P 1 21/n 1'
_symmetry_space_group_name_Hall '-P 2yn'
_symmetry_space_group_name_H-M 'P 1 21/n 1'
_atom_sites_solution_hydrogens geom
_atom_sites_solution_primary direct
_atom_sites_solution_secondary difmap
_audit_creation_date 2012-04-16
_audit_creation_method
;
  Olex2 1.1
  (compiled Nov  1 2011 20:42:30, GUI svn.r3906)
;
_cell_angle_alpha 90.00
_cell_angle_beta 92.837(5)
_cell_angle_gamma 90.00
_cell_formula_units_Z 4
_cell_length_a 13.5900(7)
_cell_length_b 10.4856(5)
_cell_length_c 22.5449(11)
_cell_measurement_reflns_used 2637
_cell_measurement_temperature 150(2)
_cell_measurement_theta_max 29.2605
_cell_measurement_theta_min 2.5849
_cell_volume 3208.7(3)
_computing_cell_refinement
;
CrysAlisPro, Oxford Diffraction Ltd.,
Version 1.171.34.44 (release 25-10-2010 CrysAlis171 .NET)
(compiled Oct 25 2010,18:11:34)
;
_computing_data_collection
;
CrysAlisPro, Oxford Diffraction Ltd.,
Version 1.171.34.44 (release 25-10-2010 CrysAlis171 .NET)
(compiled Oct 25 2010,18:11:34)
;
_computing_data_reduction
;
CrysAlisPro, Oxford Diffraction Ltd.,
Version 1.171.34.44 (release 25-10-2010 CrysAlis171 .NET)
(compiled Oct 25 2010,18:11:34)
;
_computing_molecular_graphics
;
O. V. Dolomanov, L. J. Bourhis, R. J. Gildea, J. A. K. Howard and H. Puschmann,
OLEX2: a complete structure solution, refinement and analysis program.
J. Appl. Cryst. (2009). 42, 339-341.
;
_computing_publication_material
;
O. V. Dolomanov, L. J. Bourhis, R. J. Gildea, J. A. K. Howard and H. Puschmann,
OLEX2: a complete structure solution, refinement and analysis program.
J. Appl. Cryst. (2009). 42, 339-341.
;
_computing_structure_refinement
;
SHELXL, G.M. Sheldrick, Acta Cryst.
2008). A64, 112-122
;
_computing_structure_solution 'SHELXS-97 (Sheldrick, 1990)'
_diffrn_ambient_temperature 150(2)
_diffrn_detector_area_resol_mean 15.9821
_diffrn_measured_fraction_theta_full 0.999
_diffrn_measured_fraction_theta_max 0.854
_diffrn_measurement_details
;
  1 omega  -18.00   19.00   1.0000   30.0000
omega____ theta____ kappa____ phi______ frames
    -      -17.1835 -102.0000   73.0000 37

  2 omega   -6.00   82.00   1.0000   30.0000
omega____ theta____ kappa____ phi______ frames
    -       18.9022   37.0000 -180.0000 88

  3 omega  -54.00   45.00   1.0000   30.0000
omega____ theta____ kappa____ phi______ frames
    -       18.9022  -37.0000    0.0000 99

  4 omega   34.00   84.00   1.0000   30.0000
omega____ theta____ kappa____ phi______ frames
    -       18.9022  179.0000  -90.0000 50
;
_diffrn_measurement_device_type 'Xcalibur, Eos'
_diffrn_measurement_method '\w scans'
_diffrn_orient_matrix_UB_11 0.0414316000
_diffrn_orient_matrix_UB_12 0.0217997000
_diffrn_orient_matrix_UB_13 0.0174869000
_diffrn_orient_matrix_UB_21 0.0301021000
_diffrn_orient_matrix_UB_22 -0.0080039000
_diffrn_orient_matrix_UB_23 -0.0245550000
_diffrn_orient_matrix_UB_31 -0.0104262000
_diffrn_orient_matrix_UB_32 0.0635510000
_diffrn_orient_matrix_UB_33 -0.0090971000
_diffrn_radiation_monochromator graphite
_diffrn_radiation_type 'Mo K\a'
_diffrn_radiation_wavelength 0.7107
_diffrn_reflns_av_R_equivalents 0.0909
_diffrn_reflns_av_unetI/netI 0.2195
_diffrn_reflns_limit_h_max 18
_diffrn_reflns_limit_h_min -18
_diffrn_reflns_limit_k_max 12
_diffrn_reflns_limit_k_min -14
_diffrn_reflns_limit_l_max 31
_diffrn_reflns_limit_l_min -29
_diffrn_reflns_number 17850
_diffrn_reflns_theta_full 25.00
_diffrn_reflns_theta_max 29.33
_diffrn_reflns_theta_min 2.59
_diffrn_source 'Enhance (Mo) X-ray Source'
_exptl_absorpt_coefficient_mu 0.402
_exptl_absorpt_correction_T_max 0.930
_exptl_absorpt_correction_T_min 0.891
_exptl_absorpt_correction_type multi-scan
_exptl_absorpt_process_details
;
CrysAlisPro, Oxford Diffraction Ltd.,
Version 1.171.34.44 (release 25-10-2010 CrysAlis171 .NET)
(compiled Oct 25 2010,18:11:34)
Empirical absorption correction using spherical harmonics,
 implemented in SCALE3 ABSPACK scaling algorithm.
;
_exptl_crystal_colour colorless
_exptl_crystal_density_diffrn 1.313
_exptl_crystal_density_method 'not measured'
_exptl_crystal_description block
_exptl_crystal_F_000 1328
_exptl_crystal_size_max 0.35
_exptl_crystal_size_mid 0.24
_exptl_crystal_size_min 0.18
_refine_diff_density_max 0.568
_refine_diff_density_min -0.642
_refine_diff_density_rms 0.071
_refine_ls_extinction_method none
_refine_ls_goodness_of_fit_ref 0.937
_refine_ls_hydrogen_treatment constr
_refine_ls_matrix_type full
_refine_ls_number_parameters 373
_refine_ls_number_reflns 8813
_refine_ls_number_restraints 0
_refine_ls_restrained_S_all 0.937
_refine_ls_R_factor_all 0.2236
_refine_ls_R_factor_gt 0.0783
_refine_ls_shift/su_max 0.000
_refine_ls_shift/su_mean 0.000
_refine_ls_structure_factor_coef Fsqd
_refine_ls_weighting_details 'calc w=1/[\s^2^(Fo^2^)+(0.0590P)^2^+0.0000P] where P=(Fo^2^+2Fc^2^)/3'
_refine_ls_weighting_scheme calc
_refine_ls_wR_factor_gt 0.1559
_refine_ls_wR_factor_ref 0.2216
_reflns_number_gt 2599
_reflns_number_total 8813
_reflns_threshold_expression >2sigma(I)
_cod_data_source_file cg301269d_si_001.cif
_cod_data_source_block 1H-TCM(2)
_cod_database_code 4507202

loop_
_space_group_symop_id
_space_group_symop_operation_xyz
1 'x, y, z'
2 '-x+1/2, y+1/2, -z+1/2'
3 '-x, -y, -z'
4 'x-1/2, -y-1/2, z-1/2'

loop_
_atom_site_label
_atom_site_type_symbol
_atom_site_fract_x
_atom_site_fract_y
_atom_site_fract_z
_atom_site_U_iso_or_equiv
_atom_site_adp_type
_atom_site_occupancy
_atom_site_symmetry_multiplicity
_atom_site_calc_flag
_atom_site_refinement_flags
Cl2 Cl 0.78985(15) 0.68504(15) 0.21222(7) 0.0778(6) Uani 1 1 d .
Cl4 Cl 0.72371(15) 0.77675(16) 0.09890(7) 0.0795(6) Uani 1 1 d .
Cl1 Cl 0.77914(14) 0.95067(15) 0.18970(10) 0.0919(7) Uani 1 1 d .
Cl3 Cl 0.60258(15) 0.8089(2) 0.19626(10) 0.1061(8) Uani 1 1 d .
O1 O 0.9383(2) 0.8249(3) -0.01935(13) 0.0301(8) Uani 1 1 d .
O2 O 1.3268(2) 0.6888(3) -0.10008(14) 0.0361(9) Uani 1 1 d .
O3 O 1.1716(2) 0.4609(3) 0.15006(13) 0.0304(8) Uani 1 1 d .
C6 C 1.0821(3) 0.6421(4) 0.04925(19) 0.0239(11) Uani 1 1 d .
C4 C 1.2447(3) 0.5678(4) 0.0235(2) 0.0240(11) Uani 1 1 d .
C3 C 1.2183(3) 0.5864(4) -0.0366(2) 0.0246(11) Uani 1 1 d .
C9 C 1.2056(3) 0.5840(4) 0.13112(19) 0.0264(11) Uani 1 1 d .
H9A H 1.2766 0.5901 0.1376 0.032 Uiso 1 1 calc R
H9B H 1.1754 0.6511 0.1536 0.032 Uiso 1 1 calc R
C14 C 1.0120(3) 0.6783(4) 0.09691(18) 0.0281(11) Uani 1 1 d .
H14A H 1.0234 0.6225 0.1309 0.034 Uiso 1 1 calc R
H14B H 0.9447 0.6652 0.0816 0.034 Uiso 1 1 calc R
C12 C 1.3469(3) 0.5190(4) 0.0424(2) 0.0321(12) Uani 1 1 d .
H12A H 1.3662 0.4544 0.0144 0.038 Uiso 1 1 calc R
H12B H 1.3445 0.4791 0.0811 0.038 Uiso 1 1 calc R
C16 C 0.8429(3) 0.8720(4) -0.02388(19) 0.0243(11) Uani 1 1 d .
C10 C 1.0947(4) 0.6526(4) -0.1195(2) 0.0331(12) Uani 1 1 d .
H10A H 1.0298 0.6174 -0.1287 0.040 Uiso 1 1 calc R
H10B H 1.1409 0.6093 -0.1440 0.040 Uiso 1 1 calc R
C5 C 1.1778(3) 0.5982(4) 0.06669(19) 0.0246(11) Uani 1 1 d .
C1 C 1.0549(3) 0.6535(4) -0.0112(2) 0.0242(11) Uani 1 1 d .
C22 C 1.4017(4) 0.6940(5) -0.1392(2) 0.0323(12) Uani 1 1 d .
C7 C 0.9496(3) 0.6911(4) -0.0294(2) 0.0267(11) Uani 1 1 d .
H7A H 0.9357 0.6717 -0.0710 0.032 Uiso 1 1 calc R
H7B H 0.9039 0.6436 -0.0062 0.032 Uiso 1 1 calc R
C30 C 1.2325(4) 0.4778(5) 0.3110(2) 0.0414(14) Uani 1 1 d .
H30 H 1.2668 0.5284 0.3389 0.050 Uiso 1 1 calc R
C29 C 1.2297(3) 0.5115(4) 0.25115(19) 0.0284(11) Uani 1 1 d .
H29 H 1.2620 0.5845 0.2390 0.034 Uiso 1 1 calc R
C21 C 0.7627(3) 0.8042(4) -0.04601(19) 0.0280(11) Uani 1 1 d .
H21 H 0.7708 0.7218 -0.0602 0.034 Uiso 1 1 calc R
C11 C 1.0942(4) 0.7946(4) -0.1342(2) 0.0402(13) Uani 1 1 d .
H11A H 1.0790 0.8060 -0.1759 0.060 Uiso 1 1 calc R
H11B H 1.1578 0.8303 -0.1240 0.060 Uiso 1 1 calc R
H11C H 1.0453 0.8368 -0.1119 0.060 Uiso 1 1 calc R
C28 C 1.1786(3) 0.4358(4) 0.20982(19) 0.0273(11) Uani 1 1 d .
C2 C 1.1235(3) 0.6283(4) -0.05426(19) 0.0243(11) Uani 1 1 d .
C8 C 1.2923(3) 0.5657(4) -0.08284(19) 0.0301(12) Uani 1 1 d .
H8A H 1.3468 0.5145 -0.0668 0.036 Uiso 1 1 calc R
H8B H 1.2620 0.5216 -0.1169 0.036 Uiso 1 1 calc R
C23 C 1.4377(4) 0.8147(5) -0.1493(2) 0.0370(13) Uani 1 1 d .
H23 H 1.4114 0.8852 -0.1307 0.044 Uiso 1 1 calc R
C32 C 1.1352(4) 0.2968(5) 0.2874(2) 0.0405(14) Uani 1 1 d .
H32 H 1.1028 0.2241 0.2998 0.049 Uiso 1 1 calc R
C26 C 1.5184(4) 0.6073(6) -0.2031(2) 0.0491(15) Uani 1 1 d .
H26 H 1.5452 0.5369 -0.2215 0.059 Uiso 1 1 calc R
C33 C 1.1313(4) 0.3264(4) 0.2277(2) 0.0337(12) Uani 1 1 d .
H33 H 1.0979 0.2741 0.2001 0.040 Uiso 1 1 calc R
C17 C 0.8321(4) 0.9966(4) -0.0038(2) 0.0327(12) Uani 1 1 d .
H17 H 0.8865 1.0429 0.0106 0.039 Uiso 1 1 calc R
C13 C 1.4252(3) 0.6256(4) 0.0454(2) 0.0387(13) Uani 1 1 d .
H13A H 1.4296 0.6633 0.0068 0.058 Uiso 1 1 calc R
H13B H 1.4879 0.5902 0.0580 0.058 Uiso 1 1 calc R
H13C H 1.4067 0.6895 0.0732 0.058 Uiso 1 1 calc R
C24 C 1.5139(4) 0.8294(6) -0.1879(2) 0.0521(16) Uani 1 1 d .
H24 H 1.5368 0.9106 -0.1963 0.062 Uiso 1 1 calc R
C15 C 1.0244(4) 0.8177(4) 0.1172(2) 0.0376(13) Uani 1 1 d .
H15A H 1.0054 0.8736 0.0849 0.056 Uiso 1 1 calc R
H15B H 1.0921 0.8329 0.1294 0.056 Uiso 1 1 calc R
H15C H 0.9835 0.8335 0.1499 0.056 Uiso 1 1 calc R
C20 C 0.6702(4) 0.8584(5) -0.0472(2) 0.0364(13) Uani 1 1 d .
H20 H 0.6160 0.8119 -0.0617 0.044 Uiso 1 1 calc R
C31 C 1.1849(4) 0.3707(5) 0.3290(2) 0.0430(14) Uani 1 1 d .
H31 H 1.1863 0.3484 0.3689 0.052 Uiso 1 1 calc R
C27 C 1.4416(4) 0.5888(5) -0.1659(2) 0.0418(14) Uani 1 1 d .
H27 H 1.4175 0.5074 -0.1590 0.050 Uiso 1 1 calc R
C34 C 0.7242(4) 0.8068(5) 0.1746(2) 0.0486(15) Uani 1 1 d .
C19 C 0.6577(4) 0.9820(5) -0.0269(2) 0.0442(14) Uani 1 1 d .
H19 H 0.5953 1.0187 -0.0275 0.053 Uiso 1 1 calc R
C18 C 0.7395(4) 1.0497(5) -0.0057(2) 0.0417(14) Uani 1 1 d .
H18 H 0.7316 1.1330 0.0075 0.050 Uiso 1 1 calc R
C25 C 1.5557(4) 0.7243(6) -0.2137(2) 0.0544(16) Uani 1 1 d .
H25 H 1.6086 0.7338 -0.2380 0.065 Uiso 1 1 calc R

loop_
_atom_site_aniso_label
_atom_site_aniso_U_11
_atom_site_aniso_U_22
_atom_site_aniso_U_33
_atom_site_aniso_U_23
_atom_site_aniso_U_13
_atom_site_aniso_U_12
Cl2 0.1084(16) 0.0615(10) 0.0608(10) 0.0156(8) -0.0216(11) 0.0092(10)
Cl4 0.1176(18) 0.0775(11) 0.0429(9) 0.0110(8) -0.0007(10) 0.0100(11)
Cl1 0.0765(14) 0.0504(10) 0.1475(19) -0.0223(11) -0.0084(13) -0.0078(10)
Cl3 0.0578(13) 0.1449(19) 0.1192(18) 0.0330(14) 0.0402(13) -0.0041(12)
O1 0.028(2) 0.0238(17) 0.0379(19) -0.0008(14) -0.0039(16) -0.0013(15)
O2 0.036(2) 0.0322(19) 0.041(2) 0.0002(16) 0.0162(18) -0.0036(17)
O3 0.038(2) 0.0303(17) 0.0229(16) 0.0005(14) -0.0013(15) -0.0050(16)
C6 0.031(3) 0.018(2) 0.023(2) -0.0048(19) 0.007(2) 0.001(2)
C4 0.026(3) 0.020(2) 0.026(2) 0.0011(19) 0.001(2) -0.005(2)
C3 0.023(3) 0.019(2) 0.033(3) 0.002(2) 0.013(2) 0.003(2)
C9 0.022(3) 0.030(3) 0.027(2) -0.003(2) -0.003(2) -0.007(2)
C14 0.021(3) 0.039(3) 0.024(2) 0.000(2) 0.001(2) 0.002(2)
C12 0.030(3) 0.030(3) 0.036(3) -0.003(2) 0.006(2) 0.008(2)
C16 0.024(3) 0.026(3) 0.022(2) 0.005(2) -0.001(2) -0.001(2)
C10 0.030(3) 0.041(3) 0.029(3) -0.004(2) 0.001(2) 0.001(3)
C5 0.026(3) 0.025(2) 0.023(2) -0.001(2) 0.003(2) -0.004(2)
C1 0.020(3) 0.024(2) 0.029(2) -0.002(2) 0.003(2) -0.004(2)
C22 0.025(3) 0.049(3) 0.024(2) 0.000(2) 0.008(2) -0.001(3)
C7 0.029(3) 0.021(2) 0.031(3) -0.002(2) 0.003(2) 0.001(2)
C30 0.048(4) 0.043(3) 0.033(3) -0.003(3) -0.002(3) 0.011(3)
C29 0.027(3) 0.034(3) 0.025(2) 0.001(2) 0.006(2) 0.004(2)
C21 0.025(3) 0.032(3) 0.027(3) 0.005(2) 0.004(2) 0.001(2)
C11 0.038(3) 0.050(3) 0.032(3) 0.016(2) -0.004(3) -0.013(3)
C28 0.026(3) 0.034(3) 0.022(2) -0.003(2) -0.002(2) 0.006(2)
C2 0.026(3) 0.019(2) 0.028(2) -0.001(2) -0.001(2) -0.005(2)
C8 0.030(3) 0.028(3) 0.032(3) 0.003(2) 0.000(2) -0.001(2)
C23 0.027(3) 0.047(3) 0.036(3) 0.001(2) -0.001(2) -0.010(3)
C32 0.038(3) 0.043(3) 0.041(3) 0.010(3) 0.006(3) 0.004(3)
C26 0.046(4) 0.065(4) 0.038(3) 0.004(3) 0.020(3) 0.014(3)
C33 0.027(3) 0.035(3) 0.039(3) 0.007(2) 0.002(2) 0.002(2)
C17 0.029(3) 0.035(3) 0.034(3) 0.002(2) 0.000(2) 0.000(2)
C13 0.021(3) 0.050(3) 0.045(3) -0.004(3) 0.000(2) 0.001(3)
C24 0.039(4) 0.068(4) 0.049(3) 0.010(3) 0.005(3) -0.019(3)
C15 0.042(3) 0.040(3) 0.031(3) -0.011(2) 0.002(3) 0.006(3)
C20 0.031(3) 0.045(3) 0.033(3) 0.010(2) -0.004(2) -0.009(3)
C31 0.050(4) 0.046(3) 0.033(3) 0.000(3) 0.008(3) 0.020(3)
C27 0.043(4) 0.048(3) 0.035(3) 0.004(3) 0.011(3) 0.001(3)
C34 0.053(4) 0.043(3) 0.050(4) 0.003(3) 0.004(3) -0.010(3)
C19 0.032(3) 0.055(4) 0.046(3) 0.010(3) 0.003(3) 0.010(3)
C18 0.044(4) 0.033(3) 0.048(3) 0.003(3) 0.001(3) 0.008(3)
C25 0.038(4) 0.081(4) 0.046(4) 0.008(3) 0.019(3) -0.010(3)

loop_
_atom_type_symbol
_atom_type_description
_atom_type_scat_dispersion_real
_atom_type_scat_dispersion_imag
_atom_type_scat_source
C C 0.0033 0.0016 'International Tables Vol C Tables 4.2.6.8 and 6.1.1.4'
H H 0.0000 0.0000 'International Tables Vol C Tables 4.2.6.8 and 6.1.1.4'
O O 0.0106 0.0060 'International Tables Vol C Tables 4.2.6.8 and 6.1.1.4'
Cl Cl 0.1484 0.1585 'International Tables Vol C Tables 4.2.6.8 and 6.1.1.4'

loop_
_geom_angle_atom_site_label_1
_geom_angle_atom_site_label_2
_geom_angle_atom_site_label_3
_geom_angle
C16 O1 C7 116.5(3)
C22 O2 C8 118.0(3)
C28 O3 C9 117.1(3)
C5 C6 C14 118.9(4)
C1 C6 C14 121.5(4)
C1 C6 C5 119.5(4)
C3 C4 C12 120.3(4)
C3 C4 C5 119.8(4)
C5 C4 C12 119.8(4)
C4 C3 C2 120.5(4)
C4 C3 C8 120.3(4)
C2 C3 C8 119.2(4)
O3 C9 H9A 110.1
O3 C9 H9B 110.1
O3 C9 C5 107.9(3)
H9A C9 H9B 108.4
C5 C9 H9A 110.1
C5 C9 H9B 110.1
C6 C14 H14A 109.1
C6 C14 H14B 109.1
C6 C14 C15 112.6(4)
H14A C14 H14B 107.8
C15 C14 H14A 109.1
C15 C14 H14B 109.1
C4 C12 H12A 109.0
C4 C12 H12B 109.0
C4 C12 C13 112.7(4)
H12A C12 H12B 107.8
C13 C12 H12A 109.0
C13 C12 H12B 109.0
O1 C16 C17 115.0(4)
C21 C16 O1 124.4(4)
C21 C16 C17 120.6(4)
H10A C10 H10B 107.9
C11 C10 H10A 109.3
C11 C10 H10B 109.3
C2 C10 H10A 109.3
C2 C10 H10B 109.3
C2 C10 C11 111.8(4)
C6 C5 C9 119.2(4)
C4 C5 C6 119.9(4)
C4 C5 C9 120.8(4)
C6 C1 C7 118.9(4)
C6 C1 C2 120.3(4)
C2 C1 C7 120.7(4)
C23 C22 O2 114.9(4)
C27 C22 O2 124.4(4)
C27 C22 C23 120.7(5)
O1 C7 C1 108.6(3)
O1 C7 H7A 110.0
O1 C7 H7B 110.0
C1 C7 H7A 110.0
C1 C7 H7B 110.0
H7A C7 H7B 108.3
C29 C30 H30 119.9
C31 C30 H30 119.9
C31 C30 C29 120.3(5)
C30 C29 H29 120.2
C28 C29 C30 119.7(4)
C28 C29 H29 120.2
C16 C21 H21 120.0
C16 C21 C20 120.0(4)
C20 C21 H21 120.0
C10 C11 H11A 109.5
C10 C11 H11B 109.5
C10 C11 H11C 109.5
H11A C11 H11B 109.5
H11A C11 H11C 109.5
H11B C11 H11C 109.5
O3 C28 C29 124.0(4)
O3 C28 C33 115.7(4)
C29 C28 C33 120.2(4)
C3 C2 C10 121.0(4)
C3 C2 C1 119.7(4)
C1 C2 C10 119.2(4)
O2 C8 C3 107.3(3)
O2 C8 H8A 110.3
O2 C8 H8B 110.3
C3 C8 H8A 110.3
C3 C8 H8B 110.3
H8A C8 H8B 108.5
C22 C23 H23 120.5
C22 C23 C24 119.0(5)
C24 C23 H23 120.5
C33 C32 H32 118.8
C31 C32 H32 118.8
C31 C32 C33 122.3(5)
C27 C26 H26 118.9
C25 C26 H26 118.9
C25 C26 C27 122.3(5)
C28 C33 H33 120.8
C32 C33 C28 118.3(5)
C32 C33 H33 120.8
C16 C17 H17 120.7
C18 C17 C16 118.7(5)
C18 C17 H17 120.7
C12 C13 H13A 109.5
C12 C13 H13B 109.5
C12 C13 H13C 109.5
H13A C13 H13B 109.5
H13A C13 H13C 109.5
H13B C13 H13C 109.5
C23 C24 H24 119.7
C25 C24 C23 120.6(5)
C25 C24 H24 119.7
C14 C15 H15A 109.5
C14 C15 H15B 109.5
C14 C15 H15C 109.5
H15A C15 H15B 109.5
H15A C15 H15C 109.5
H15B C15 H15C 109.5
C21 C20 H20 119.8
C21 C20 C19 120.4(5)
C19 C20 H20 119.8
C30 C31 C32 119.2(5)
C30 C31 H31 120.4
C32 C31 H31 120.4
C22 C27 C26 118.5(5)
C22 C27 H27 120.8
C26 C27 H27 120.8
Cl4 C34 Cl2 108.7(3)
Cl4 C34 Cl3 108.7(3)
Cl1 C34 Cl2 109.8(3)
Cl1 C34 Cl4 109.7(3)
Cl1 C34 Cl3 110.0(3)
Cl3 C34 Cl2 109.8(3)
C20 C19 H19 120.6
C18 C19 C20 118.9(5)
C18 C19 H19 120.6
C17 C18 C19 121.4(5)
C17 C18 H18 119.3
C19 C18 H18 119.3
C26 C25 C24 118.9(5)
C26 C25 H25 120.6
C24 C25 H25 120.6

loop_
_geom_bond_atom_site_label_1
_geom_bond_atom_site_label_2
_geom_bond_distance
Cl2 C34 1.753(6)
Cl4 C34 1.734(5)
Cl1 C34 1.710(5)
Cl3 C34 1.747(6)
O1 C16 1.386(5)
O1 C7 1.431(4)
O2 C22 1.381(5)
O2 C8 1.433(5)
O3 C9 1.443(5)
O3 C28 1.371(5)
C6 C14 1.519(6)
C6 C5 1.417(6)
C6 C1 1.399(6)
C4 C3 1.398(6)
C4 C12 1.521(6)
C4 C5 1.402(6)
C3 C2 1.399(6)
C3 C8 1.500(6)
C9 H9A 0.9700
C9 H9B 0.9700
C9 C5 1.490(6)
C14 H14A 0.9700
C14 H14B 0.9700
C14 C15 1.539(5)
C12 H12A 0.9700
C12 H12B 0.9700
C12 C13 1.542(6)
C16 C21 1.374(6)
C16 C17 1.392(6)
C10 H10A 0.9700
C10 H10B 0.9700
C10 C11 1.525(6)
C10 C2 1.524(6)
C1 C7 1.521(6)
C1 C2 1.404(6)
C22 C23 1.380(6)
C22 C27 1.380(6)
C7 H7A 0.9700
C7 H7B 0.9700
C30 H30 0.9300
C30 C29 1.394(6)
C30 C31 1.366(7)
C29 H29 0.9300
C29 C28 1.384(6)
C21 H21 0.9300
C21 C20 1.378(6)
C11 H11A 0.9600
C11 H11B 0.9600
C11 H11C 0.9600
C28 C33 1.385(6)
C8 H8A 0.9700
C8 H8B 0.9700
C23 H23 0.9300
C23 C24 1.394(7)
C32 H32 0.9300
C32 C33 1.380(6)
C32 C31 1.368(7)
C26 H26 0.9300
C26 C27 1.385(6)
C26 C25 1.353(7)
C33 H33 0.9300
C17 H17 0.9300
C17 C18 1.376(6)
C13 H13A 0.9600
C13 H13B 0.9600
C13 H13C 0.9600
C24 H24 0.9300
C24 C25 1.382(7)
C15 H15A 0.9600
C15 H15B 0.9600
C15 H15C 0.9600
C20 H20 0.9300
C20 C19 1.388(7)
C31 H31 0.9300
C27 H27 0.9300
C19 H19 0.9300
C19 C18 1.384(7)
C18 H18 0.9300
C25 H25 0.9300

loop_
_geom_torsion_atom_site_label_1
_geom_torsion_atom_site_label_2
_geom_torsion_atom_site_label_3
_geom_torsion_atom_site_label_4
_geom_torsion
O1 C16 C21 C20 178.3(4)
O1 C16 C17 C18 -178.8(4)
O2 C22 C23 C24 179.6(5)
O2 C22 C27 C26 -178.3(5)
O3 C9 C5 C6 84.4(5)
O3 C9 C5 C4 -95.1(5)
O3 C28 C33 C32 -179.5(4)
C6 C1 C7 O1 76.1(5)
C6 C1 C2 C3 2.7(6)
C6 C1 C2 C10 -174.7(4)
C4 C3 C2 C10 178.2(4)
C4 C3 C2 C1 0.9(6)
C4 C3 C8 O2 -101.7(4)
C3 C4 C12 C13 82.0(5)
C3 C4 C5 C6 2.9(6)
C3 C4 C5 C9 -177.6(4)
C9 O3 C28 C29 -10.7(6)
C9 O3 C28 C33 170.0(4)
C14 C6 C5 C4 -178.1(4)
C14 C6 C5 C9 2.3(6)
C14 C6 C1 C7 -5.8(6)
C14 C6 C1 C2 175.3(4)
C12 C4 C3 C2 178.4(4)
C12 C4 C3 C8 -3.6(6)
C12 C4 C5 C6 -179.2(4)
C12 C4 C5 C9 0.4(6)
C16 O1 C7 C1 -169.4(4)
C16 C21 C20 C19 0.9(7)
C16 C17 C18 C19 0.2(7)
C5 C6 C14 C15 86.8(5)
C5 C6 C1 C7 175.4(4)
C5 C6 C1 C2 -3.4(6)
C5 C4 C3 C2 -3.6(6)
C5 C4 C3 C8 174.4(4)
C5 C4 C12 C13 -95.9(5)
C1 C6 C14 C15 -92.0(5)
C1 C6 C5 C4 0.7(6)
C1 C6 C5 C9 -178.9(4)
C22 O2 C8 C3 175.1(4)
C22 C23 C24 C25 -2.7(8)
C7 O1 C16 C21 -10.6(6)
C7 O1 C16 C17 169.1(4)
C7 C1 C2 C3 -176.2(4)
C7 C1 C2 C10 6.5(6)
C30 C29 C28 O3 -179.9(4)
C30 C29 C28 C33 -0.7(7)
C29 C30 C31 C32 0.4(8)
C29 C28 C33 C32 1.2(7)
C21 C16 C17 C18 1.0(7)
C21 C20 C19 C18 0.3(7)
C11 C10 C2 C3 -102.5(5)
C11 C10 C2 C1 74.9(5)
C28 O3 C9 C5 -171.7(4)
C2 C3 C8 O2 76.4(5)
C2 C1 C7 O1 -105.0(4)
C8 O2 C22 C23 -174.0(4)
C8 O2 C22 C27 4.3(7)
C8 C3 C2 C10 0.2(6)
C8 C3 C2 C1 -177.2(4)
C23 C22 C27 C26 -0.2(8)
C23 C24 C25 C26 3.0(9)
C33 C32 C31 C30 0.1(8)
C17 C16 C21 C20 -1.5(7)
C20 C19 C18 C17 -0.8(8)
C31 C30 C29 C28 -0.1(7)
C31 C32 C33 C28 -0.9(8)
C27 C22 C23 C24 1.3(8)
C27 C26 C25 C24 -1.9(9)
C25 C26 C27 C22 0.5(8)
